data_1564495
loop_
_publ_author_name
'An, Yang'
'Zhang, Bo-Sheng'
'Ding, Ya-Nan'
'Zhang, Zhe'
'Gou, Xue-Ya'
'Li, Xue-Song'
'Wang, Xiaolei'
'Li, Yuke'
'Liang, Yong-Min'

_publ_section_title
;
 Palladium Catalyzed C-H Glycosylation and Retro Diels-Alder Tandem
 Reaction via Structurally Modified Norbornadiene (smNBDs)
;
_journal_name_full 'Chemical Science'
_journal_paper_doi 10.1039/D1SC03569J
_journal_year 2021
_chemical_formula_moiety 'C60 H57 N O2 P2 Pd S, C H2 Cl2'
_chemical_formula_sum 'C61 H59 Cl2 N O2 P2 Pd S'
_chemical_formula_weight 1109.39
_space_group_crystal_system triclinic
_space_group_IT_number 2
_space_group_name_Hall '-P 1'
_space_group_name_H-M_alt 'P -1'
_atom_sites_solution_hydrogens geom
_atom_sites_solution_primary dual
_audit_creation_date 2020-12-25
_audit_creation_method
;
Olex2 1.3
(compiled 2020.07.31 svn.rc2a77460 for OlexSys, GUI svn.r6145)
;
_audit_update_record
;
2021-03-04 deposited with the CCDC.	2021-08-31 downloaded from the CCDC.
;
_cell_angle_alpha 70.689(3)
_cell_angle_beta 89.007(2)
_cell_angle_gamma 77.468(2)
_cell_formula_units_Z 2
_cell_length_a 11.5489(3)
_cell_length_b 13.5596(5)
_cell_length_c 18.1117(6)
_cell_measurement_reflns_used 10412
_cell_measurement_temperature 149.99(10)
_cell_measurement_theta_max 75.8580
_cell_measurement_theta_min 2.5840
_cell_volume 2608.35(16)
_computing_cell_refinement 'CrysAlisPro 1.171.40.84a (Rigaku OD, 2020)'
_computing_data_collection 'CrysAlisPro 1.171.40.84a (Rigaku OD, 2020)'
_computing_data_reduction 'CrysAlisPro 1.171.40.84a (Rigaku OD, 2020)'
_computing_molecular_graphics 'Olex2 1.3 (Dolomanov et al., 2009)'
_computing_publication_material 'Olex2 1.3 (Dolomanov et al., 2009)'
_computing_structure_refinement 'SHELXL 2018/3 (Sheldrick, 2015)'
_computing_structure_solution 'SHELXT 2018/2 (Sheldrick, 2018)'
_diffrn_ambient_environment N~2~
_diffrn_ambient_temperature 149.99(10)
_diffrn_detector 'Hybrid Pixel Array Detector'
_diffrn_detector_area_resol_mean 10.0000
_diffrn_detector_type HyPix
_diffrn_measured_fraction_theta_full 0.959
_diffrn_measured_fraction_theta_max 0.894
_diffrn_measurement_details
;
List of Runs (angles in degrees, time in seconds):

  # Type    Start    End  Width  t~exp~   \w     \q     \k     \f   Frames
#--------------------------------------------------------------------------
  1  \w    -36.00  21.00   1.00    2.00    --   43.05 -19.00  30.00   57
  2  \w     -9.00  40.00   1.00    2.00    --   43.05 -37.00 120.00   49
  3  \w      5.00  32.00   1.00    2.00    --   43.05-109.00  19.00   27
  4  \w    -37.00  23.00   1.00    2.00    --   43.05 -19.00 -90.00   60
  5  \w     34.00  75.00   1.00    2.00    --   43.05 -99.00-180.00   41
  6  \w     36.00 111.00   1.00    8.00    --  109.26-125.00-150.00   75
  7  \w     41.00 103.00   1.00    8.00    --  109.26 -77.00-180.00   62
  8  \w     35.00 100.00   1.00    8.00    --  109.26 -77.00 -30.00   65
  9  \w     68.00 104.00   1.00    8.00    --  109.26 -94.00  60.00   36
 10  \w     73.00 100.00   1.00    8.00    --  109.26 -94.00 120.00   27
 11  \w     70.00 111.00   1.00    8.00    --  109.26-125.00  90.00   41
 12  \w     42.00  69.00   1.00    8.00    --  109.26 -61.00  30.00   27
 13  \w     37.00  69.00   1.00    8.00    --  109.26 -61.00  90.00   32
 14  \w     36.00  64.00   1.00    8.00    --  109.26 -94.00  60.00   28
 15  \w     38.00  64.00   1.00    8.00    --  109.26-125.00  90.00   26
 16  \w     46.00  72.00   1.00    8.00    --  109.26-109.00  19.00   26
 17  \w    -34.00  33.00   1.00    2.00    --   43.05 -37.00-180.00   67
 18  \w      2.00  29.00   1.00    2.00    --   43.05 -99.00-180.00   27
 19  \w    -34.00  37.00   1.00    2.00    --   43.05 -37.00 -90.00   71
 20  \w     84.00 152.00   1.00    8.00    --  109.26 109.00 115.00   68
 21  \w    -54.00 -24.00   1.00    8.00    -- -100.00  45.00-150.00   30
 22  \w    -59.00 -27.00   1.00    8.00    -- -100.00  77.00-150.00   32
 23  \w    -61.00 -34.00   1.00    8.00    -- -100.00 108.00-124.41   27
 24  \w    -76.00 -26.00   1.00    8.00    -- -100.00 125.00 -90.00   50
 25  \w    -54.00 -28.00   1.00    8.00    -- -100.00  45.00  60.00   26
 26  \w    -52.00 -25.00   1.00    8.00    -- -100.00  45.00  90.00   27
 27  \w    -74.00 -48.00   1.00    2.00    --  -43.05 109.00 115.00   26
 28  \w   -125.00 -90.00   1.00    8.00    -- -100.00-109.00  19.00   35
 29  \w   -121.00 -82.00   1.00    8.00    -- -100.00-125.00 -30.00   39
 30  \w   -120.00 -49.00   1.00    2.00    --  -43.05-179.00 -60.00   71
 31  \w   -120.00 -93.00   1.00    8.00    -- -100.00-125.00 120.00   27
 32  \w   -157.00-129.00   1.00    8.00    -- -100.00-109.00  19.00   28
 33  \w   -152.00-125.00   1.00    8.00    -- -100.00-125.00 -30.00   27
 34  \w   -156.00-125.00   1.00    8.00    -- -100.00 -61.00-120.00   31
 35  \w   -149.00-122.00   1.00    8.00    -- -100.00 -94.00-180.00   27
 36  \w   -176.00 -76.00   1.00    8.00    -- -100.00 -30.00-150.00  100
 37  \w   -108.00 -82.00   1.00    8.00    -- -100.00  77.00-150.00   26
 38  \w   -107.00 -64.00   1.00    8.00    -- -100.00 108.00-124.41   43
 39  \w   -109.00 -81.00   1.00    8.00    -- -100.00 125.00 -90.00   28
 40  \w   -112.00 -87.00   1.00    8.00    -- -100.00 125.00 -30.00   25
;
_diffrn_measurement_device 'four-circle diffractometer'
_diffrn_measurement_device_type 'ROD, Synergy Custom system, HyPix'
_diffrn_measurement_method '\w scans'
_diffrn_orient_matrix_type 'CrysAlisPro convention (1999,Acta A55,543-557)'
_diffrn_orient_matrix_UB_11 0.0407337000
_diffrn_orient_matrix_UB_12 0.0786307000
_diffrn_orient_matrix_UB_13 0.0332629000
_diffrn_orient_matrix_UB_21 0.0233081000
_diffrn_orient_matrix_UB_22 -0.0871130000
_diffrn_orient_matrix_UB_23 0.0816047000
_diffrn_orient_matrix_UB_31 0.1285926000
_diffrn_orient_matrix_UB_32 -0.0385556000
_diffrn_orient_matrix_UB_33 -0.0196493000
_diffrn_radiation_monochromator mirror
_diffrn_radiation_probe x-ray
_diffrn_radiation_type 'Cu K\a'
_diffrn_radiation_wavelength 1.54184
_diffrn_reflns_av_R_equivalents 0.0526
_diffrn_reflns_av_unetI/netI 0.0616
_diffrn_reflns_Laue_measured_fraction_full 0.959
_diffrn_reflns_Laue_measured_fraction_max 0.894
_diffrn_reflns_limit_h_max 14
_diffrn_reflns_limit_h_min -10
_diffrn_reflns_limit_k_max 17
_diffrn_reflns_limit_k_min -17
_diffrn_reflns_limit_l_max 22
_diffrn_reflns_limit_l_min -22
_diffrn_reflns_number 25457
_diffrn_reflns_point_group_measured_fraction_full 0.959
_diffrn_reflns_point_group_measured_fraction_max 0.894
_diffrn_reflns_theta_full 67.684
_diffrn_reflns_theta_max 76.057
_diffrn_reflns_theta_min 2.590
_diffrn_source 'Rotating-anode X-ray tube'
_diffrn_source_type 'Rigaku (Cu) X-ray Source'
_exptl_absorpt_coefficient_mu 5.115
_exptl_absorpt_correction_T_max 1.00000
_exptl_absorpt_correction_T_min 0.65397
_exptl_absorpt_correction_type multi-scan
_exptl_absorpt_process_details
;
CrysAlisPro 1.171.40.84a (Rigaku Oxford Diffraction, 2020)
Empirical absorption correction using spherical harmonics,
implemented in SCALE3 ABSPACK scaling algorithm.
;
_exptl_crystal_colour 'clear light colourless'
_exptl_crystal_colour_lustre clear
_exptl_crystal_colour_modifier light
_exptl_crystal_colour_primary colourless
_exptl_crystal_density_diffrn 1.413
_exptl_crystal_description plate
_exptl_crystal_F_000 1148
_exptl_crystal_size_max 0.12
_exptl_crystal_size_mid 0.1
_exptl_crystal_size_min 0.02
_refine_diff_density_max 0.724
_refine_diff_density_min -0.909
_refine_diff_density_rms 0.086
_refine_ls_extinction_method none
_refine_ls_goodness_of_fit_ref 1.032
_refine_ls_hydrogen_treatment constr
_refine_ls_matrix_type full
_refine_ls_number_parameters 644
_refine_ls_number_reflns 9750
_refine_ls_number_restraints 0
_refine_ls_restrained_S_all 1.032
_refine_ls_R_factor_all 0.0523
_refine_ls_R_factor_gt 0.0415
_refine_ls_shift/su_max 0.001
_refine_ls_shift/su_mean 0.000
_refine_ls_structure_factor_coef Fsqd
_refine_ls_weighting_details 'w=1/[\s^2^(Fo^2^)+(0.0453P)^2^+1.7827P] where P=(Fo^2^+2Fc^2^)/3'
_refine_ls_weighting_scheme calc
_refine_ls_wR_factor_gt 0.0960
_refine_ls_wR_factor_ref 0.1002
_reflns_Friedel_coverage 0.000
_reflns_number_gt 8373
_reflns_number_total 9750
_reflns_threshold_expression 'I > 2\s(I)'
_cod_data_source_file d1sc03569j2.cif
_cod_data_source_block anyang_1223_2
_cod_original_cell_volume 2608.35(15)
_cod_database_code 1564495
_shelx_shelxl_version_number 2018/3
_shelx_space_group_comment
;
The symmetry employed for this shelxl refinement is uniquely defined
by the following loop, which should always be used as a source of
symmetry information in preference to the above space-group names.
They are only intended as comments.
;
_shelx_estimated_absorpt_t_max 0.905
_shelx_estimated_absorpt_t_min 0.579
_reflns_odcompleteness_completeness 96.04
_reflns_odcompleteness_iscentric 1
_reflns_odcompleteness_theta 66.97
_olex2_refinement_description
;
1. Fixed Uiso
 At 1.2 times of:
  All C(H) groups, All C(H,H) groups, All C(H,H,H,H) groups, All N(H) groups
 At 1.5 times of:
  All C(H,H,H) groups
2. Others
 Fixed Sof: HD(0.4) HE(0.4) H01(0.6) HF(0.6) Cl1(0.4) Cl27(0.6)
3.a Ternary CH refined with riding coordinates:
 C00J(H00J), C00K(H00K), C00V(H00V), C010(H010)
3.b Secondary CH2 refined with riding coordinates:
 C00U(H00A,H00C), C01Y(HD,HE), C01Y(H01,HF)
3.c Aromatic/amide H refined with riding coordinates:
 N009(H009), C00B(H00B), C00E(H00E), C00F(H00F), C00L(H00L), C00M(H00M),
 C00N(H00N), C00O(H00O), C00P(H00P), C00Q(H00Q), C00R(H00R), C00S(H00S),
 C00T(H00T), C00W(H00W), C00Y(H00Y), C00Z(H00Z), C011(H011), C014(H014),
 C016(H016), C017(H017), C018(H018), C01A(H01A), C01B(H01B), C01C(H01C),
 C01D(H01D), C01E(H01E), C01F(H01F), C01G(H01G), C01H(H01H), C01J(H01J),
 C01K(H01K), C01L(H01L), C01N(H01N), C01O(H01O), C01P(H01P), C01Q(H01Q),
 C01R(H01R), C01S(H01S), C01U(H01U)
3.d Idealised Me refined as rotating group:
 C01T(H01I,H01M,H01T), C01V(H01V,H01W,H01X), C01W(H01Y,H,HA), C01X(H01Z,HB,HC)
;
_olex2_submission_special_instructions 'No special instructions were received'
_oxdiff_exptl_absorpt_empirical_details
;
Empirical correction (ABSPACK) includes:
- Absorption correction using spherical harmonics
- Frame scaling
;
_oxdiff_exptl_absorpt_empirical_full_max 1.368
_oxdiff_exptl_absorpt_empirical_full_min 0.754

loop_
_space_group_symop_operation_xyz
'x, y, z'
'-x, -y, -z'

loop_
_atom_site_label
_atom_site_type_symbol
_atom_site_fract_x
_atom_site_fract_y
_atom_site_fract_z
_atom_site_U_iso_or_equiv
_atom_site_adp_type
_atom_site_occupancy
_atom_site_site_symmetry_order
_atom_site_calc_flag
_atom_site_refinement_flags_posn
_atom_site_refinement_flags_adp
_atom_site_refinement_flags_occupancy
_atom_site_disorder_assembly
_atom_site_disorder_group
Pd01 Pd 0.74057(2) 0.38884(2) 0.75304(2) 0.01441(7) Uani 1 1 d . . . . .
P002 P 0.69105(6) 0.57716(6) 0.72491(5) 0.01632(16) Uani 1 1 d . . . . .
P03 P 0.75705(6) 0.33929(6) 0.89201(5) 0.01738(16) Uani 1 1 d . . . . .
S004 S 0.79357(7) 0.40122(7) 0.40199(5) 0.02314(17) Uani 1 1 d . . . . .
Cl05 Cl 1.12011(10) 0.04671(11) 0.65816(7) 0.0548(3) Uani 1 1 d . . . . .
O007 O 0.8944(2) 0.3661(2) 0.36153(16) 0.0326(6) Uani 1 1 d . . . . .
O008 O 0.7010(2) 0.3422(2) 0.41737(17) 0.0327(6) Uani 1 1 d . . . . .
N009 N 0.7063(3) 0.1238(2) 0.59639(18) 0.0248(6) Uani 1 1 d . . . . .
H009 H 0.678514 0.185153 0.561422 0.030 Uiso 1 1 calc R U . . .
C00A C 0.6934(3) 0.6613(2) 0.6215(2) 0.0190(6) Uani 1 1 d . . . . .
C00B C 0.7939(3) 0.6986(3) 0.5914(2) 0.0209(7) Uani 1 1 d . . . . .
H00B H 0.860425 0.685027 0.624489 0.025 Uiso 1 1 calc R U . . .
C00C C 0.7602(3) 0.2321(2) 0.7536(2) 0.0175(6) Uani 1 1 d . . . . .
C00D C 0.7492(3) 0.4360(3) 0.9440(2) 0.0200(6) Uani 1 1 d . . . . .
C00E C 0.4663(3) 0.5557(3) 0.7781(2) 0.0228(7) Uani 1 1 d . . . . .
H00E H 0.497865 0.482367 0.792160 0.027 Uiso 1 1 calc R U . . .
C00F C 0.8447(3) 0.4866(3) 0.5141(2) 0.0202(6) Uani 1 1 d . . . . .
H00F H 0.833004 0.557762 0.481679 0.024 Uiso 1 1 calc R U . . .
C00G C 0.7456(3) 0.2210(2) 0.6803(2) 0.0179(6) Uani 1 1 d . . . . .
C00H C 0.8430(3) 0.4024(3) 0.4916(2) 0.0205(6) Uani 1 1 d . . . . .
C00I C 0.7314(3) 0.1239(3) 0.6712(2) 0.0211(7) Uani 1 1 d . . . . .
C00J C 0.8630(3) 0.3033(3) 0.5644(2) 0.0212(7) Uani 1 1 d . . . . .
H00J H 0.890135 0.234303 0.556068 0.025 Uiso 1 1 calc R U . . .
C00K C 0.7451(3) 0.3168(2) 0.60952(19) 0.0171(6) Uani 1 1 d . . . . .
H00K H 0.675179 0.331702 0.574399 0.021 Uiso 1 1 calc R U . . .
C00L C 0.5941(3) 0.6838(3) 0.5705(2) 0.0228(7) Uani 1 1 d . . . . .
H00L H 0.526286 0.660006 0.589901 0.027 Uiso 1 1 calc R U . . .
C00M C 0.8049(3) 0.6054(3) 0.3143(2) 0.0265(7) Uani 1 1 d . . . . .
H00M H 0.886242 0.578412 0.315122 0.032 Uiso 1 1 calc R U . . .
C00N C 0.4880(3) 0.7377(3) 0.7227(2) 0.0255(7) Uani 1 1 d . . . . .
H00N H 0.534109 0.786716 0.699206 0.031 Uiso 1 1 calc R U . . .
C00O C 0.9346(3) 0.1621(3) 0.9873(2) 0.0266(7) Uani 1 1 d . . . . .
H00O H 0.873603 0.135207 1.015453 0.032 Uiso 1 1 calc R U . . .
C00P C 0.8353(3) 0.5203(3) 1.0214(2) 0.0290(8) Uani 1 1 d . . . . .
H00P H 0.901415 0.526422 1.046719 0.035 Uiso 1 1 calc R U . . .
C00Q C 0.8470(3) 0.4462(3) 0.9823(2) 0.0245(7) Uani 1 1 d . . . . .
H00Q H 0.921235 0.402849 0.981812 0.029 Uiso 1 1 calc R U . . .
C00R C 0.6958(3) 0.7776(3) 0.4624(2) 0.0272(7) Uani 1 1 d . . . . .
H00R H 0.696681 0.816560 0.409502 0.033 Uiso 1 1 calc R U . . .
C00S C 0.6604(3) 0.2263(3) 1.0319(2) 0.0260(7) Uani 1 1 d . . . . .
H00S H 0.715818 0.244519 1.058686 0.031 Uiso 1 1 calc R U . . .
C00T C 0.7949(3) 0.7557(3) 0.5125(2) 0.0237(7) Uani 1 1 d . . . . .
H00T H 0.862396 0.779636 0.492741 0.028 Uiso 1 1 calc R U . . .
C00U C 0.9478(3) 0.3329(3) 0.6133(2) 0.0208(7) Uani 1 1 d . . . . .
H00A H 1.024555 0.335829 0.591041 0.025 Uiso 1 1 calc R U . . .
H00C H 0.957989 0.286662 0.667670 0.025 Uiso 1 1 calc R U . . .
C00V C 0.8690(3) 0.4447(3) 0.6017(2) 0.0187(6) Uani 1 1 d . . . . .
H00V H 0.901441 0.490357 0.624165 0.022 Uiso 1 1 calc R U . . .
C00W C 0.7431(3) 0.7019(3) 0.8152(2) 0.0239(7) Uani 1 1 d . . . . .
H00W H 0.661861 0.723056 0.819496 0.029 Uiso 1 1 calc R U . . .
C00X C 0.5378(3) 0.6281(3) 0.7443(2) 0.0193(6) Uani 1 1 d . . . . .
C00Y C 0.7607(3) 0.0420(3) 0.8118(2) 0.0247(7) Uani 1 1 d . . . . .
H00Y H 0.767865 -0.018444 0.856346 0.030 Uiso 1 1 calc R U . . .
C00Z C 0.8223(3) 0.7412(3) 0.8492(2) 0.0310(8) Uani 1 1 d . . . . .
H00Z H 0.793673 0.788241 0.876163 0.037 Uiso 1 1 calc R U . . .
C010 C 0.7486(3) 0.4164(2) 0.63372(19) 0.0171(6) Uani 1 1 d . . . . .
H010 H 0.682542 0.475532 0.605890 0.021 Uiso 1 1 calc R U . . .
C011 C 0.7719(3) 0.1386(3) 0.8196(2) 0.0200(6) Uani 1 1 d . . . . .
H011 H 0.787411 0.141195 0.869059 0.024 Uiso 1 1 calc R U . . .
C012 C 0.7302(3) 0.5376(3) 0.3495(2) 0.0237(7) Uani 1 1 d . . . . .
C013 C 0.7852(3) 0.6311(3) 0.7748(2) 0.0187(6) Uani 1 1 d . . . . .
C014 C 0.6090(3) 0.5770(3) 0.3471(2) 0.0310(8) Uani 1 1 d . . . . .
H014 H 0.559557 0.531448 0.371088 0.037 Uiso 1 1 calc R U . . .
C015 C 0.6543(3) 0.2612(3) 0.9494(2) 0.0227(7) Uani 1 1 d . . . . .
C016 C 1.0526(3) 0.1071(3) 1.0093(3) 0.0346(9) Uani 1 1 d . . . . .
H016 H 1.070018 0.043340 1.051436 0.042 Uiso 1 1 calc R U . . .
C017 C 1.0002(3) 0.2946(3) 0.8825(2) 0.0265(7) Uani 1 1 d . . . . .
H017 H 0.983326 0.356848 0.838974 0.032 Uiso 1 1 calc R U . . .
C018 C 0.5955(3) 0.7410(3) 0.4917(2) 0.0268(7) Uani 1 1 d . . . . .
H018 H 0.529218 0.755014 0.458384 0.032 Uiso 1 1 calc R U . . .
C019 C 0.9078(3) 0.2565(3) 0.9238(2) 0.0210(7) Uani 1 1 d . . . . .
C01A C 0.6383(3) 0.5014(3) 0.9465(2) 0.0231(7) Uani 1 1 d . . . . .
H01A H 0.571694 0.495342 0.921710 0.028 Uiso 1 1 calc R U . . .
C01B C 0.7391(3) 0.0341(3) 0.7393(2) 0.0246(7) Uani 1 1 d . . . . .
H01B H 0.729733 -0.030604 0.735625 0.030 Uiso 1 1 calc R U . . .
C01C C 0.7252(3) 0.5849(3) 1.0227(2) 0.0294(8) Uani 1 1 d . . . . .
H01C H 0.717254 0.634865 1.048355 0.035 Uiso 1 1 calc R U . . .
C01D C 0.3702(3) 0.7742(3) 0.7359(3) 0.0317(8) Uani 1 1 d . . . . .
H01D H 0.337881 0.847427 0.721494 0.038 Uiso 1 1 calc R U . . .
C01E C 0.6267(3) 0.5748(3) 0.9855(2) 0.0275(8) Uani 1 1 d . . . . .
H01E H 0.552487 0.617647 0.986699 0.033 Uiso 1 1 calc R U . . .
C01F C 0.5838(3) 0.1646(3) 1.0735(3) 0.0333(8) Uani 1 1 d . . . . .
H01F H 0.589644 0.140150 1.127976 0.040 Uiso 1 1 calc R U . . .
C01G C 0.7565(3) 0.7134(3) 0.2782(2) 0.0296(8) Uani 1 1 d . . . . .
H01G H 0.806184 0.759423 0.255585 0.036 Uiso 1 1 calc R U . . .
C01H C 0.3013(3) 0.7021(4) 0.7703(3) 0.0351(9) Uani 1 1 d . . . . .
H01H H 0.222828 0.726984 0.779758 0.042 Uiso 1 1 calc R U . . .
C01I C 0.6348(3) 0.7543(3) 0.2751(2) 0.0330(8) Uani 1 1 d . . . . .
C01J C 0.5619(3) 0.6846(4) 0.3087(3) 0.0359(9) Uani 1 1 d . . . . .
H01J H 0.480039 0.710738 0.305371 0.043 Uiso 1 1 calc R U . . .
C01K C 0.9433(3) 0.7103(3) 0.8427(2) 0.0345(9) Uani 1 1 d . . . . .
H01K H 0.995815 0.736907 0.865197 0.041 Uiso 1 1 calc R U . . .
C01L C 0.3479(3) 0.5932(3) 0.7908(2) 0.0316(8) Uani 1 1 d . . . . .
H01L H 0.300362 0.544912 0.813086 0.038 Uiso 1 1 calc R U . . .
C01M C 0.7226(3) 0.0291(3) 0.5707(2) 0.0261(7) Uani 1 1 d . . . . .
C01N C 1.1434(3) 0.1477(3) 0.9682(2) 0.0326(9) Uani 1 1 d . . . . .
H01N H 1.222025 0.111886 0.983102 0.039 Uiso 1 1 calc R U . . .
C01O C 0.9862(3) 0.6400(3) 0.8030(2) 0.0338(8) Uani 1 1 d . . . . .
H01O H 1.067522 0.620447 0.797992 0.041 Uiso 1 1 calc R U . . .
C01P C 0.9084(3) 0.5986(3) 0.7707(2) 0.0247(7) Uani 1 1 d . . . . .
H01P H 0.938102 0.548829 0.746087 0.030 Uiso 1 1 calc R U . . .
C01Q C 1.1172(3) 0.2414(3) 0.9050(2) 0.0322(8) Uani 1 1 d . . . . .
H01Q H 1.178278 0.268893 0.877445 0.039 Uiso 1 1 calc R U . . .
C01R C 0.4989(3) 0.1394(3) 1.0342(3) 0.0363(9) Uani 1 1 d . . . . .
H01R H 0.448424 0.097366 1.062258 0.044 Uiso 1 1 calc R U . . .
C01S C 0.5665(3) 0.2371(3) 0.9108(2) 0.0267(7) Uani 1 1 d . . . . .
H01S H 0.559733 0.261669 0.856313 0.032 Uiso 1 1 calc R U . . .
C01T C 0.8471(4) -0.0432(3) 0.5957(3) 0.0401(10) Uani 1 1 d . . . . .
H01I H 0.905721 -0.002306 0.575411 0.060 Uiso 1 1 calc R U . . .
H01M H 0.856698 -0.101484 0.575526 0.060 Uiso 1 1 calc R U . . .
H01T H 0.856716 -0.071176 0.651887 0.060 Uiso 1 1 calc R U . . .
C01U C 0.4891(3) 0.1770(3) 0.9528(3) 0.0346(9) Uani 1 1 d . . . . .
H01U H 0.430513 0.161792 0.926358 0.041 Uiso 1 1 calc R U . . .
C01V C 0.7080(4) 0.0740(3) 0.4816(3) 0.0371(9) Uani 1 1 d . . . . .
H01V H 0.634898 0.127210 0.465824 0.056 Uiso 1 1 calc R U . . .
H01W H 0.706381 0.017122 0.461433 0.056 Uiso 1 1 calc R U . . .
H01X H 0.773349 0.106115 0.461318 0.056 Uiso 1 1 calc R U . . .
C01W C 0.6255(3) -0.0324(3) 0.5996(3) 0.0344(9) Uani 1 1 d . . . . .
H01Y H 0.630935 -0.059754 0.655869 0.052 Uiso 1 1 calc R U . . .
H H 0.635333 -0.090901 0.579702 0.052 Uiso 1 1 calc R U . . .
HA H 0.549146 0.014824 0.581505 0.052 Uiso 1 1 calc R U . . .
C01X C 0.5829(4) 0.8729(4) 0.2375(3) 0.0488(11) Uani 1 1 d . . . . .
H01Z H 0.574749 0.906620 0.276848 0.073 Uiso 1 1 calc R U . . .
HB H 0.506257 0.883436 0.212659 0.073 Uiso 1 1 calc R U . . .
HC H 0.634598 0.904035 0.198956 0.073 Uiso 1 1 calc R U . . .
C01Y C 1.0375(4) 0.0255(4) 0.7419(3) 0.0426(10) Uani 1 1 d . . . . .
HD H 0.984495 0.092149 0.740977 0.051 Uiso 0.4 1 calc R U P A 2
HE H 0.990092 -0.026179 0.743958 0.051 Uiso 0.4 1 calc R U P A 2
H01 H 1.015168 -0.042829 0.753954 0.051 Uiso 0.6 1 calc R U P B 1
HF H 0.965019 0.081132 0.730932 0.051 Uiso 0.6 1 calc R U P B 1
Cl1 Cl 1.1367(6) -0.0220(6) 0.8221(4) 0.077(2) Uani 0.4 1 d . . P C 2
Cl27 Cl 1.1162(3) 0.0260(3) 0.8246(2) 0.0630(9) Uani 0.6 1 d . . P C 1

loop_
_atom_site_aniso_label
_atom_site_aniso_U_11
_atom_site_aniso_U_22
_atom_site_aniso_U_33
_atom_site_aniso_U_23
_atom_site_aniso_U_13
_atom_site_aniso_U_12
Pd01 0.01616(11) 0.01199(11) 0.01476(12) -0.00442(9) 0.00023(7) -0.00251(7)
P002 0.0176(3) 0.0142(4) 0.0179(4) -0.0061(3) 0.0016(3) -0.0038(3)
P03 0.0190(4) 0.0174(4) 0.0153(4) -0.0049(3) -0.0002(3) -0.0037(3)
S004 0.0274(4) 0.0264(4) 0.0198(4) -0.0109(4) 0.0041(3) -0.0098(3)
Cl05 0.0470(6) 0.0675(8) 0.0420(7) -0.0136(6) 0.0147(5) -0.0048(5)
O007 0.0370(13) 0.0367(15) 0.0262(14) -0.0170(13) 0.0078(11) -0.0032(11)
O008 0.0426(14) 0.0316(14) 0.0318(15) -0.0132(13) 0.0031(11) -0.0210(11)
N009 0.0364(15) 0.0152(14) 0.0237(16) -0.0070(13) -0.0023(12) -0.0060(11)
C00A 0.0235(15) 0.0117(14) 0.0214(17) -0.0065(13) 0.0022(12) -0.0014(11)
C00B 0.0263(16) 0.0182(16) 0.0216(18) -0.0100(14) 0.0015(13) -0.0065(12)
C00C 0.0173(14) 0.0129(15) 0.0200(17) -0.0046(13) -0.0009(12) -0.0001(11)
C00D 0.0237(15) 0.0194(16) 0.0169(16) -0.0056(14) 0.0016(12) -0.0057(12)
C00E 0.0197(15) 0.0268(18) 0.0210(18) -0.0059(15) -0.0014(12) -0.0062(13)
C00F 0.0210(15) 0.0205(16) 0.0196(17) -0.0044(14) 0.0051(12) -0.0095(12)
C00G 0.0186(14) 0.0139(15) 0.0220(17) -0.0072(14) 0.0021(12) -0.0033(11)
C00H 0.0207(15) 0.0229(16) 0.0192(17) -0.0077(14) 0.0028(12) -0.0065(12)
C00I 0.0229(15) 0.0187(16) 0.0231(18) -0.0085(15) 0.0013(13) -0.0049(12)
C00J 0.0196(15) 0.0220(17) 0.0243(18) -0.0113(15) 0.0028(13) -0.0042(12)
C00K 0.0200(14) 0.0129(14) 0.0176(16) -0.0045(13) -0.0008(12) -0.0029(11)
C00L 0.0246(16) 0.0185(16) 0.0249(18) -0.0079(15) -0.0011(13) -0.0029(12)
C00M 0.0222(16) 0.034(2) 0.0225(19) -0.0087(16) 0.0021(13) -0.0066(14)
C00N 0.0229(16) 0.0224(17) 0.029(2) -0.0070(16) 0.0016(14) -0.0038(13)
C00O 0.0247(16) 0.0266(18) 0.0256(19) -0.0056(16) -0.0012(14) -0.0044(13)
C00P 0.0312(18) 0.033(2) 0.030(2) -0.0149(17) 0.0010(15) -0.0138(15)
C00Q 0.0251(16) 0.0246(17) 0.0260(19) -0.0106(15) 0.0018(13) -0.0067(13)
C00R 0.0387(19) 0.0204(17) 0.0197(18) -0.0057(15) 0.0008(14) -0.0020(14)
C00S 0.0275(17) 0.0249(18) 0.0227(19) -0.0048(15) 0.0005(14) -0.0052(13)
C00T 0.0307(17) 0.0186(16) 0.0247(18) -0.0089(15) 0.0090(14) -0.0095(13)
C00U 0.0176(14) 0.0220(16) 0.0230(18) -0.0079(14) 0.0010(12) -0.0044(12)
C00V 0.0184(14) 0.0193(16) 0.0212(17) -0.0087(14) 0.0021(12) -0.0072(12)
C00W 0.0282(16) 0.0173(16) 0.0264(19) -0.0080(15) 0.0012(14) -0.0042(13)
C00X 0.0195(14) 0.0198(16) 0.0194(17) -0.0078(14) 0.0006(12) -0.0039(12)
C00Y 0.0287(17) 0.0203(17) 0.0250(19) -0.0066(15) 0.0019(14) -0.0068(13)
C00Z 0.050(2) 0.0192(17) 0.027(2) -0.0083(16) -0.0023(16) -0.0114(15)
C010 0.0172(14) 0.0159(15) 0.0185(16) -0.0061(13) 0.0007(12) -0.0037(11)
C011 0.0225(15) 0.0144(15) 0.0194(17) -0.0029(13) 0.0001(12) -0.0009(12)
C012 0.0231(16) 0.0320(19) 0.0195(18) -0.0116(16) 0.0021(13) -0.0089(13)
C013 0.0221(15) 0.0185(16) 0.0169(16) -0.0047(14) 0.0032(12) -0.0091(12)
C014 0.0243(17) 0.039(2) 0.033(2) -0.0127(18) 0.0042(15) -0.0128(15)
C015 0.0211(15) 0.0222(17) 0.0267(19) -0.0112(15) 0.0033(13) -0.0040(12)
C016 0.0280(18) 0.030(2) 0.037(2) -0.0051(18) -0.0054(16) 0.0024(15)
C017 0.0240(16) 0.0279(18) 0.0247(19) -0.0061(16) 0.0020(14) -0.0041(13)
C018 0.0326(18) 0.0228(17) 0.0221(19) -0.0058(15) -0.0047(14) -0.0025(14)
C019 0.0213(15) 0.0194(16) 0.0222(18) -0.0091(14) -0.0018(12) -0.0013(12)
C01A 0.0224(15) 0.0237(17) 0.0222(18) -0.0059(15) 0.0013(13) -0.0056(13)
C01B 0.0300(17) 0.0155(16) 0.028(2) -0.0057(15) 0.0002(14) -0.0065(13)
C01C 0.0381(19) 0.0285(19) 0.027(2) -0.0146(17) 0.0069(15) -0.0101(15)
C01D 0.0267(17) 0.0264(19) 0.039(2) -0.0130(18) 0.0002(15) 0.0042(14)
C01E 0.0284(17) 0.0265(18) 0.029(2) -0.0118(16) 0.0092(14) -0.0056(14)
C01F 0.0364(19) 0.029(2) 0.028(2) -0.0028(17) 0.0073(16) -0.0056(15)
C01G 0.0338(18) 0.032(2) 0.0215(19) -0.0037(16) 0.0001(14) -0.0118(15)
C01H 0.0179(16) 0.048(2) 0.041(2) -0.020(2) 0.0056(15) -0.0019(15)
C01I 0.0332(19) 0.037(2) 0.026(2) -0.0107(18) -0.0063(15) -0.0006(16)
C01J 0.0240(17) 0.045(2) 0.039(2) -0.018(2) -0.0046(15) -0.0038(16)
C01K 0.042(2) 0.037(2) 0.029(2) -0.0077(18) -0.0065(16) -0.0221(17)
C01L 0.0238(17) 0.043(2) 0.029(2) -0.0086(18) 0.0062(14) -0.0161(15)
C01M 0.0344(18) 0.0190(17) 0.029(2) -0.0109(16) 0.0017(15) -0.0092(14)
C01N 0.0216(16) 0.035(2) 0.035(2) -0.0089(18) -0.0070(15) 0.0035(14)
C01O 0.0277(18) 0.044(2) 0.028(2) -0.0063(18) -0.0015(15) -0.0146(16)
C01P 0.0246(16) 0.0286(18) 0.0213(18) -0.0078(15) 0.0029(13) -0.0079(13)
C01Q 0.0227(17) 0.045(2) 0.031(2) -0.0160(19) 0.0046(15) -0.0084(15)
C01R 0.0342(19) 0.030(2) 0.044(3) -0.0077(19) 0.0125(17) -0.0157(16)
C01S 0.0247(16) 0.0266(18) 0.030(2) -0.0102(16) 0.0014(14) -0.0069(13)
C01T 0.039(2) 0.034(2) 0.053(3) -0.025(2) -0.0005(19) -0.0044(17)
C01U 0.0301(18) 0.037(2) 0.043(3) -0.018(2) 0.0081(16) -0.0142(16)
C01V 0.057(2) 0.032(2) 0.030(2) -0.0170(19) 0.0065(18) -0.0152(18)
C01W 0.043(2) 0.029(2) 0.041(2) -0.0183(19) 0.0057(17) -0.0191(16)
C01X 0.053(3) 0.038(2) 0.044(3) -0.009(2) -0.013(2) 0.006(2)
C01Y 0.032(2) 0.047(3) 0.040(3) -0.007(2) 0.0044(17) -0.0043(18)
Cl1 0.062(2) 0.110(5) 0.032(2) -0.006(3) -0.0057(15) 0.010(3)
Cl27 0.063(2) 0.093(3) 0.0344(13) -0.0063(19) 0.0014(14) -0.044(2)

loop_
_atom_type_symbol
_atom_type_description
_atom_type_scat_dispersion_real
_atom_type_scat_dispersion_imag
_atom_type_scat_source
C C 0.0181 0.0091 'International Tables Vol C Tables 4.2.6.8 and 6.1.1.4'
H H 0.0000 0.0000 'International Tables Vol C Tables 4.2.6.8 and 6.1.1.4'
Cl Cl 0.3639 0.7018 'International Tables Vol C Tables 4.2.6.8 and 6.1.1.4'
N N 0.0311 0.0180 'International Tables Vol C Tables 4.2.6.8 and 6.1.1.4'
O O 0.0492 0.0322 'International Tables Vol C Tables 4.2.6.8 and 6.1.1.4'
P P 0.2955 0.4335 'International Tables Vol C Tables 4.2.6.8 and 6.1.1.4'
Pd Pd 0.1215 3.9337 'International Tables Vol C Tables 4.2.6.8 and 6.1.1.4'
S S 0.3331 0.5567 'International Tables Vol C Tables 4.2.6.8 and 6.1.1.4'

loop_
_geom_angle_atom_site_label_1
_geom_angle_atom_site_label_2
_geom_angle_atom_site_label_3
_geom_angle
_geom_angle_site_symmetry_1
_geom_angle_site_symmetry_3
_geom_angle_publ_flag
P002 Pd01 P03 97.19(3) . . ?
C00C Pd01 P002 166.56(9) . . ?
C00C Pd01 P03 94.47(9) . . ?
C010 Pd01 P002 88.38(9) . . ?
C010 Pd01 P03 171.93(8) . . ?
C010 Pd01 C00C 80.75(13) . . ?
C00A P002 Pd01 116.74(9) . . ?
C00X P002 Pd01 113.44(11) . . ?
C00X P002 C00A 100.07(15) . . ?
C00X P002 C013 106.46(14) . . ?
C013 P002 Pd01 116.23(11) . . ?
C013 P002 C00A 102.00(15) . . ?
C00D P03 Pd01 123.60(12) . . ?
C00D P03 C015 98.86(15) . . ?
C00D P03 C019 100.94(14) . . ?
C015 P03 Pd01 118.20(11) . . ?
C015 P03 C019 106.45(16) . . ?
C019 P03 Pd01 106.61(11) . . ?
O007 S004 C00H 109.16(15) . . ?
O007 S004 C012 108.29(17) . . ?
O008 S004 O007 118.49(16) . . ?
O008 S004 C00H 106.93(16) . . ?
O008 S004 C012 108.94(16) . . ?
C00H S004 C012 104.10(16) . . ?
C00I N009 H009 116.6 . . ?
C00I N009 C01M 126.8(3) . . ?
C01M N009 H009 116.6 . . ?
C00B C00A P002 122.0(2) . . ?
C00B C00A C00L 118.7(3) . . ?
C00L C00A P002 119.2(3) . . ?
C00A C00B H00B 119.9 . . ?
C00T C00B C00A 120.2(3) . . ?
C00T C00B H00B 119.9 . . ?
C00G C00C Pd01 115.7(2) . . ?
C00G C00C C011 116.7(3) . . ?
C011 C00C Pd01 127.1(2) . . ?
C00Q C00D P03 123.5(2) . . ?
C00Q C00D C01A 118.3(3) . . ?
C01A C00D P03 118.1(2) . . ?
C00X C00E H00E 119.9 . . ?
C01L C00E H00E 119.9 . . ?
C01L C00E C00X 120.2(3) . . ?
C00H C00F H00F 126.4 . . ?
C00H C00F C00V 107.2(3) . . ?
C00V C00F H00F 126.4 . . ?
C00C C00G C00I 123.1(3) . . ?
C00C C00G C00K 117.3(3) . . ?
C00I C00G C00K 119.7(3) . . ?
C00F C00H S004 128.7(3) . . ?
C00F C00H C00J 107.9(3) . . ?
C00J C00H S004 121.9(2) . . ?
N009 C00I C00G 118.7(3) . . ?
N009 C00I C01B 123.6(3) . . ?
C01B C00I C00G 117.7(3) . . ?
C00H C00J H00J 116.3 . . ?
C00H C00J C00K 104.8(2) . . ?
C00H C00J C00U 99.8(3) . . ?
C00K C00J H00J 116.3 . . ?
C00U C00J H00J 116.3 . . ?
C00U C00J C00K 100.9(2) . . ?
C00G C00K C00J 112.0(2) . . ?
C00G C00K H00K 110.5 . . ?
C00G C00K C010 110.5(3) . . ?
C00J C00K H00K 110.5 . . ?
C010 C00K C00J 102.6(2) . . ?
C010 C00K H00K 110.5 . . ?
C00A C00L H00L 119.6 . . ?
C018 C00L C00A 120.8(3) . . ?
C018 C00L H00L 119.6 . . ?
C012 C00M H00M 120.5 . . ?
C01G C00M H00M 120.5 . . ?
C01G C00M C012 119.1(3) . . ?
C00X C00N H00N 119.7 . . ?
C01D C00N H00N 119.7 . . ?
C01D C00N C00X 120.6(3) . . ?
C016 C00O H00O 119.8 . . ?
C019 C00O H00O 119.8 . . ?
C019 C00O C016 120.4(4) . . ?
C00Q C00P H00P 120.0 . . ?
C01C C00P H00P 120.0 . . ?
C01C C00P C00Q 120.0(3) . . ?
C00D C00Q C00P 120.9(3) . . ?
C00D C00Q H00Q 119.6 . . ?
C00P C00Q H00Q 119.6 . . ?
C00T C00R H00R 120.2 . . ?
C018 C00R H00R 120.2 . . ?
C018 C00R C00T 119.7(4) . . ?
C015 C00S H00S 119.9 . . ?
C01F C00S H00S 119.9 . . ?
C01F C00S C015 120.2(3) . . ?
C00B C00T C00R 120.6(3) . . ?
C00B C00T H00T 119.7 . . ?
C00R C00T H00T 119.7 . . ?
C00J C00U H00A 112.9 . . ?
C00J C00U H00C 112.9 . . ?
C00J C00U C00V 94.2(2) . . ?
H00A C00U H00C 110.3 . . ?
C00V C00U H00A 112.9 . . ?
C00V C00U H00C 112.9 . . ?
C00F C00V C00U 100.8(3) . . ?
C00F C00V H00V 116.2 . . ?
C00F C00V C010 103.4(2) . . ?
C00U C00V H00V 116.2 . . ?
C00U C00V C010 101.7(3) . . ?
C010 C00V H00V 116.2 . . ?
C00Z C00W H00W 119.8 . . ?
C013 C00W H00W 119.8 . . ?
C013 C00W C00Z 120.4(3) . . ?
C00E C00X P002 119.3(2) . . ?
C00N C00X P002 121.8(3) . . ?
C00N C00X C00E 118.8(3) . . ?
C011 C00Y H00Y 119.2 . . ?
C01B C00Y H00Y 119.2 . . ?
C01B C00Y C011 121.5(4) . . ?
C00W C00Z H00Z 119.9 . . ?
C01K C00Z C00W 120.1(3) . . ?
C01K C00Z H00Z 119.9 . . ?
Pd01 C010 H010 109.1 . . ?
C00K C010 Pd01 114.1(2) . . ?
C00K C010 C00V 102.7(2) . . ?
C00K C010 H010 109.1 . . ?
C00V C010 Pd01 112.5(2) . . ?
C00V C010 H010 109.1 . . ?
C00C C011 H011 119.6 . . ?
C00Y C011 C00C 120.9(3) . . ?
C00Y C011 H011 119.6 . . ?
C00M C012 S004 118.9(3) . . ?
C014 C012 S004 120.4(3) . . ?
C014 C012 C00M 120.6(3) . . ?
C00W C013 P002 124.8(2) . . ?
C00W C013 C01P 118.6(3) . . ?
C01P C013 P002 116.6(2) . . ?
C012 C014 H014 120.2 . . ?
C01J C014 C012 119.5(4) . . ?
C01J C014 H014 120.2 . . ?
C00S C015 P03 121.7(3) . . ?
C01S C015 P03 119.7(3) . . ?
C01S C015 C00S 118.6(3) . . ?
C00O C016 H016 120.1 . . ?
C01N C016 C00O 119.8(4) . . ?
C01N C016 H016 120.1 . . ?
C019 C017 H017 119.5 . . ?
C01Q C017 H017 119.5 . . ?
C01Q C017 C019 120.9(4) . . ?
C00L C018 C00R 120.1(3) . . ?
C00L C018 H018 120.0 . . ?
C00R C018 H018 120.0 . . ?
C00O C019 P03 124.5(3) . . ?
C00O C019 C017 118.7(3) . . ?
C017 C019 P03 116.7(3) . . ?
C00D C01A H01A 119.6 . . ?
C01E C01A C00D 120.8(3) . . ?
C01E C01A H01A 119.6 . . ?
C00I C01B H01B 120.1 . . ?
C00Y C01B C00I 119.9(3) . . ?
C00Y C01B H01B 120.1 . . ?
C00P C01C H01C 120.1 . . ?
C00P C01C C01E 119.8(3) . . ?
C01E C01C H01C 120.1 . . ?
C00N C01D H01D 120.0 . . ?
C01H C01D C00N 120.1(3) . . ?
C01H C01D H01D 120.0 . . ?
C01A C01E C01C 120.3(3) . . ?
C01A C01E H01E 119.8 . . ?
C01C C01E H01E 119.8 . . ?
C00S C01F H01F 119.8 . . ?
C01R C01F C00S 120.3(4) . . ?
C01R C01F H01F 119.8 . . ?
C00M C01G H01G 119.5 . . ?
C00M C01G C01I 121.0(4) . . ?
C01I C01G H01G 119.5 . . ?
C01D C01H H01H 119.8 . . ?
C01D C01H C01L 120.5(3) . . ?
C01L C01H H01H 119.8 . . ?
C01G C01I C01X 120.8(4) . . ?
C01J C01I C01G 118.8(4) . . ?
C01J C01I C01X 120.4(4) . . ?
C014 C01J C01I 120.9(3) . . ?
C014 C01J H01J 119.6 . . ?
C01I C01J H01J 119.6 . . ?
C00Z C01K H01K 119.9 . . ?
C01O C01K C00Z 120.2(3) . . ?
C01O C01K H01K 119.9 . . ?
C00E C01L H01L 120.1 . . ?
C01H C01L C00E 119.8(4) . . ?
C01H C01L H01L 120.1 . . ?
N009 C01M C01T 111.4(3) . . ?
N009 C01M C01V 105.3(3) . . ?
N009 C01M C01W 111.1(3) . . ?
C01V C01M C01T 109.4(3) . . ?
C01V C01M C01W 107.6(3) . . ?
C01W C01M C01T 111.9(3) . . ?
C016 C01N H01N 120.0 . . ?
C01Q C01N C016 119.9(3) . . ?
C01Q C01N H01N 120.0 . . ?
C01K C01O H01O 119.9 . . ?
C01K C01O C01P 120.1(3) . . ?
C01P C01O H01O 119.9 . . ?
C013 C01P H01P 119.7 . . ?
C01O C01P C013 120.6(3) . . ?
C01O C01P H01P 119.7 . . ?
C017 C01Q H01Q 119.9 . . ?
C01N C01Q C017 120.1(4) . . ?
C01N C01Q H01Q 119.9 . . ?
C01F C01R H01R 120.0 . . ?
C01F C01R C01U 119.9(4) . . ?
C01U C01R H01R 120.0 . . ?
C015 C01S H01S 119.6 . . ?
C01U C01S C015 120.8(4) . . ?
C01U C01S H01S 119.6 . . ?
C01M C01T H01I 109.5 . . ?
C01M C01T H01M 109.5 . . ?
C01M C01T H01T 109.5 . . ?
H01I C01T H01M 109.5 . . ?
H01I C01T H01T 109.5 . . ?
H01M C01T H01T 109.5 . . ?
C01R C01U H01U 120.0 . . ?
C01S C01U C01R 120.1(4) . . ?
C01S C01U H01U 120.0 . . ?
C01M C01V H01V 109.5 . . ?
C01M C01V H01W 109.5 . . ?
C01M C01V H01X 109.5 . . ?
H01V C01V H01W 109.5 . . ?
H01V C01V H01X 109.5 . . ?
H01W C01V H01X 109.5 . . ?
C01M C01W H01Y 109.5 . . ?
C01M C01W H 109.5 . . ?
C01M C01W HA 109.5 . . ?
H01Y C01W H 109.5 . . ?
H01Y C01W HA 109.5 . . ?
H C01W HA 109.5 . . ?
C01I C01X H01Z 109.5 . . ?
C01I C01X HB 109.5 . . ?
C01I C01X HC 109.5 . . ?
H01Z C01X HB 109.5 . . ?
H01Z C01X HC 109.5 . . ?
HB C01X HC 109.5 . . ?
Cl05 C01Y HD 110.2 . . ?
Cl05 C01Y HE 110.2 . . ?
Cl05 C01Y H01 109.0 . . ?
Cl05 C01Y HF 109.0 . . ?
Cl05 C01Y Cl27 112.8(3) . . ?
HD C01Y HE 108.5 . . ?
H01 C01Y HF 107.8 . . ?
Cl1 C01Y Cl05 107.4(3) . . ?
Cl1 C01Y HD 110.2 . . ?
Cl1 C01Y HE 110.2 . . ?
Cl27 C01Y H01 109.0 . . ?
Cl27 C01Y HF 109.0 . . ?

loop_
_geom_bond_atom_site_label_1
_geom_bond_atom_site_label_2
_geom_bond_distance
_geom_bond_site_symmetry_2
_geom_bond_publ_flag
Pd01 P002 2.3713(8) . ?
Pd01 P03 2.3803(8) . ?
Pd01 C00C 2.084(3) . ?
Pd01 C010 2.072(3) . ?
P002 C00A 1.846(4) . ?
P002 C00X 1.828(3) . ?
P002 C013 1.830(3) . ?
P03 C00D 1.838(3) . ?
P03 C015 1.839(4) . ?
P03 C019 1.840(3) . ?
S004 O007 1.443(3) . ?
S004 O008 1.441(3) . ?
S004 C00H 1.736(3) . ?
S004 C012 1.770(4) . ?
Cl05 C01Y 1.754(5) . ?
N009 H009 0.8600 . ?
N009 C00I 1.391(4) . ?
N009 C01M 1.479(4) . ?
C00A C00B 1.397(5) . ?
C00A C00L 1.401(5) . ?
C00B H00B 0.9300 . ?
C00B C00T 1.384(5) . ?
C00C C00G 1.400(5) . ?
C00C C011 1.409(5) . ?
C00D C00Q 1.390(5) . ?
C00D C01A 1.400(5) . ?
C00E H00E 0.9300 . ?
C00E C00X 1.399(5) . ?
C00E C01L 1.396(5) . ?
C00F H00F 0.9300 . ?
C00F C00H 1.337(4) . ?
C00F C00V 1.507(5) . ?
C00G C00I 1.424(4) . ?
C00G C00K 1.493(5) . ?
C00H C00J 1.516(5) . ?
C00I C01B 1.405(5) . ?
C00J H00J 0.9800 . ?
C00J C00K 1.583(4) . ?
C00J C00U 1.531(4) . ?
C00K H00K 0.9800 . ?
C00K C010 1.559(4) . ?
C00L H00L 0.9300 . ?
C00L C018 1.383(5) . ?
C00M H00M 0.9300 . ?
C00M C012 1.390(5) . ?
C00M C01G 1.382(6) . ?
C00N H00N 0.9300 . ?
C00N C00X 1.394(5) . ?
C00N C01D 1.389(5) . ?
C00O H00O 0.9300 . ?
C00O C016 1.398(5) . ?
C00O C019 1.386(5) . ?
C00P H00P 0.9300 . ?
C00P C00Q 1.393(5) . ?
C00P C01C 1.382(5) . ?
C00Q H00Q 0.9300 . ?
C00R H00R 0.9300 . ?
C00R C00T 1.389(5) . ?
C00R C018 1.386(5) . ?
C00S H00S 0.9300 . ?
C00S C015 1.410(5) . ?
C00S C01F 1.388(6) . ?
C00T H00T 0.9300 . ?
C00U H00A 0.9700 . ?
C00U H00C 0.9700 . ?
C00U C00V 1.539(4) . ?
C00V H00V 0.9800 . ?
C00V C010 1.573(4) . ?
C00W H00W 0.9300 . ?
C00W C00Z 1.395(5) . ?
C00W C013 1.393(4) . ?
C00Y H00Y 0.9300 . ?
C00Y C011 1.396(5) . ?
C00Y C01B 1.383(5) . ?
C00Z H00Z 0.9300 . ?
C00Z C01K 1.384(6) . ?
C010 H010 0.9800 . ?
C011 H011 0.9300 . ?
C012 C014 1.382(5) . ?
C013 C01P 1.404(5) . ?
C014 H014 0.9300 . ?
C014 C01J 1.381(6) . ?
C015 C01S 1.393(5) . ?
C016 H016 0.9300 . ?
C016 C01N 1.381(6) . ?
C017 H017 0.9300 . ?
C017 C019 1.387(5) . ?
C017 C01Q 1.383(5) . ?
C018 H018 0.9300 . ?
C01A H01A 0.9300 . ?
C01A C01E 1.381(5) . ?
C01B H01B 0.9300 . ?
C01C H01C 0.9300 . ?
C01C C01E 1.386(5) . ?
C01D H01D 0.9300 . ?
C01D C01H 1.376(6) . ?
C01E H01E 0.9300 . ?
C01F H01F 0.9300 . ?
C01F C01R 1.384(6) . ?
C01G H01G 0.9300 . ?
C01G C01I 1.389(5) . ?
C01H H01H 0.9300 . ?
C01H C01L 1.382(6) . ?
C01I C01J 1.386(6) . ?
C01I C01X 1.510(6) . ?
C01J H01J 0.9300 . ?
C01K H01K 0.9300 . ?
C01K C01O 1.381(6) . ?
C01L H01L 0.9300 . ?
C01M C01T 1.532(5) . ?
C01M C01V 1.523(6) . ?
C01M C01W 1.524(5) . ?
C01N H01N 0.9300 . ?
C01N C01Q 1.377(6) . ?
C01O H01O 0.9300 . ?
C01O C01P 1.386(5) . ?
C01P H01P 0.9300 . ?
C01Q H01Q 0.9300 . ?
C01R H01R 0.9300 . ?
C01R C01U 1.390(6) . ?
C01S H01S 0.9300 . ?
C01S C01U 1.388(6) . ?
C01T H01I 0.9600 . ?
C01T H01M 0.9600 . ?
C01T H01T 0.9600 . ?
C01U H01U 0.9300 . ?
C01V H01V 0.9600 . ?
C01V H01W 0.9600 . ?
C01V H01X 0.9600 . ?
C01W H01Y 0.9600 . ?
C01W H 0.9600 . ?
C01W HA 0.9600 . ?
C01X H01Z 0.9600 . ?
C01X HB 0.9600 . ?
C01X HC 0.9600 . ?
C01Y HD 0.9700 . ?
C01Y HE 0.9700 . ?
C01Y H01 0.9700 . ?
C01Y HF 0.9700 . ?
C01Y Cl1 1.719(8) . ?
C01Y Cl27 1.768(6) . ?

loop_
_geom_torsion_atom_site_label_1
_geom_torsion_atom_site_label_2
_geom_torsion_atom_site_label_3
_geom_torsion_atom_site_label_4
_geom_torsion
_geom_torsion_site_symmetry_1
_geom_torsion_site_symmetry_2
_geom_torsion_site_symmetry_3
_geom_torsion_site_symmetry_4
_geom_torsion_publ_flag
Pd01 P002 C00A C00B -93.4(2) . . . . ?
Pd01 P002 C00A C00L 83.1(2) . . . . ?
Pd01 P002 C00X C00E 4.5(3) . . . . ?
Pd01 P002 C00X C00N -172.2(2) . . . . ?
Pd01 P002 C013 C00W -130.7(3) . . . . ?
Pd01 P002 C013 C01P 50.0(3) . . . . ?
Pd01 P03 C00D C00Q -108.0(3) . . . . ?
Pd01 P03 C00D C01A 73.4(3) . . . . ?
Pd01 P03 C015 C00S 178.2(2) . . . . ?
Pd01 P03 C015 C01S -2.9(3) . . . . ?
Pd01 P03 C019 C00O -136.1(3) . . . . ?
Pd01 P03 C019 C017 46.4(3) . . . . ?
Pd01 C00C C00G C00I -166.6(2) . . . . ?
Pd01 C00C C00G C00K 13.4(3) . . . . ?
Pd01 C00C C011 C00Y 167.1(2) . . . . ?
P002 C00A C00B C00T 175.9(2) . . . . ?
P002 C00A C00L C018 -176.0(2) . . . . ?
P002 C013 C01P C01O 176.4(3) . . . . ?
P03 C00D C00Q C00P -179.3(3) . . . . ?
P03 C00D C01A C01E 179.3(3) . . . . ?
P03 C015 C01S C01U 179.0(3) . . . . ?
S004 C00H C00J C00K -97.0(3) . . . . ?
S004 C00H C00J C00U 158.8(2) . . . . ?
S004 C012 C014 C01J 177.2(3) . . . . ?
O007 S004 C00H C00F 109.3(3) . . . . ?
O007 S004 C00H C00J -86.7(3) . . . . ?
O007 S004 C012 C00M -36.8(3) . . . . ?
O007 S004 C012 C014 146.6(3) . . . . ?
O008 S004 C00H C00F -121.4(3) . . . . ?
O008 S004 C00H C00J 42.6(3) . . . . ?
O008 S004 C012 C00M -166.9(3) . . . . ?
O008 S004 C012 C014 16.4(3) . . . . ?
N009 C00I C01B C00Y -178.0(3) . . . . ?
C00A P002 C00X C00E 129.6(3) . . . . ?
C00A P002 C00X C00N -47.1(3) . . . . ?
C00A P002 C013 C00W 101.1(3) . . . . ?
C00A P002 C013 C01P -78.1(3) . . . . ?
C00A C00B C00T C00R 0.7(5) . . . . ?
C00A C00L C018 C00R -0.5(5) . . . . ?
C00B C00A C00L C018 0.6(4) . . . . ?
C00C C00G C00I N009 174.1(3) . . . . ?
C00C C00G C00I C01B -3.6(5) . . . . ?
C00C C00G C00K C00J 107.8(3) . . . . ?
C00C C00G C00K C010 -5.9(4) . . . . ?
C00D P03 C015 C00S -45.8(3) . . . . ?
C00D P03 C015 C01S 133.1(3) . . . . ?
C00D P03 C019 C00O 93.7(3) . . . . ?
C00D P03 C019 C017 -83.8(3) . . . . ?
C00D C01A C01E C01C 0.1(6) . . . . ?
C00F C00H C00J C00K 69.9(3) . . . . ?
C00F C00H C00J C00U -34.3(3) . . . . ?
C00F C00V C010 Pd01 -166.97(19) . . . . ?
C00F C00V C010 C00K 69.9(3) . . . . ?
C00G C00C C011 C00Y -4.5(4) . . . . ?
C00G C00I C01B C00Y -0.4(5) . . . . ?
C00G C00K C010 Pd01 -4.1(3) . . . . ?
C00G C00K C010 C00V 117.9(3) . . . . ?
C00H S004 C012 C00M 79.3(3) . . . . ?
C00H S004 C012 C014 -97.4(3) . . . . ?
C00H C00F C00V C00U 31.8(3) . . . . ?
C00H C00F C00V C010 -73.2(3) . . . . ?
C00H C00J C00K C00G 175.5(2) . . . . ?
C00H C00J C00K C010 -66.1(3) . . . . ?
C00H C00J C00U C00V 49.9(3) . . . . ?
C00I N009 C01M C01T -49.7(5) . . . . ?
C00I N009 C01M C01V -168.1(3) . . . . ?
C00I N009 C01M C01W 75.7(4) . . . . ?
C00I C00G C00K C00J -72.3(3) . . . . ?
C00I C00G C00K C010 174.1(3) . . . . ?
C00J C00K C010 Pd01 -123.6(2) . . . . ?
C00J C00K C010 C00V -1.6(3) . . . . ?
C00J C00U C00V C00F -49.6(3) . . . . ?
C00J C00U C00V C010 56.7(3) . . . . ?
C00K C00G C00I N009 -5.9(4) . . . . ?
C00K C00G C00I C01B 176.4(3) . . . . ?
C00K C00J C00U C00V -57.4(3) . . . . ?
C00L C00A C00B C00T -0.7(4) . . . . ?
C00M C012 C014 C01J 0.6(5) . . . . ?
C00M C01G C01I C01J -0.3(6) . . . . ?
C00M C01G C01I C01X 178.3(4) . . . . ?
C00N C01D C01H C01L -1.0(6) . . . . ?
C00O C016 C01N C01Q -1.0(6) . . . . ?
C00P C01C C01E C01A -0.7(6) . . . . ?
C00Q C00D C01A C01E 0.6(5) . . . . ?
C00Q C00P C01C C01E 0.6(6) . . . . ?
C00S C015 C01S C01U -2.1(5) . . . . ?
C00S C01F C01R C01U -0.8(6) . . . . ?
C00T C00R C018 C00L 0.5(5) . . . . ?
C00U C00J C00K C00G -81.2(3) . . . . ?
C00U C00J C00K C010 37.2(3) . . . . ?
C00U C00V C010 Pd01 88.7(2) . . . . ?
C00U C00V C010 C00K -34.4(3) . . . . ?
C00V C00F C00H S004 167.2(2) . . . . ?
C00V C00F C00H C00J 1.5(3) . . . . ?
C00W C00Z C01K C01O -0.3(6) . . . . ?
C00W C013 C01P C01O -2.9(6) . . . . ?
C00X P002 C00A C00B 143.8(2) . . . . ?
C00X P002 C00A C00L -39.7(3) . . . . ?
C00X P002 C013 C00W -3.3(4) . . . . ?
C00X P002 C013 C01P 177.4(3) . . . . ?
C00X C00E C01L C01H -0.3(6) . . . . ?
C00X C00N C01D C01H -0.3(6) . . . . ?
C00Z C00W C013 P002 -177.9(3) . . . . ?
C00Z C00W C013 C01P 1.4(5) . . . . ?
C00Z C01K C01O C01P -1.2(6) . . . . ?
C011 C00C C00G C00I 6.0(4) . . . . ?
C011 C00C C00G C00K -174.0(3) . . . . ?
C011 C00Y C01B C00I 1.8(5) . . . . ?
C012 S004 C00H C00F -6.1(3) . . . . ?
C012 S004 C00H C00J 157.8(2) . . . . ?
C012 C00M C01G C01I -1.4(6) . . . . ?
C012 C014 C01J C01I -2.4(6) . . . . ?
C013 P002 C00A C00B 34.4(3) . . . . ?
C013 P002 C00A C00L -149.1(2) . . . . ?
C013 P002 C00X C00E -124.6(3) . . . . ?
C013 P002 C00X C00N 58.7(3) . . . . ?
C013 C00W C00Z C01K 0.2(6) . . . . ?
C015 P03 C00D C00Q 119.3(3) . . . . ?
C015 P03 C00D C01A -59.3(3) . . . . ?
C015 P03 C019 C00O -9.0(3) . . . . ?
C015 P03 C019 C017 173.5(3) . . . . ?
C015 C00S C01F C01R -1.7(5) . . . . ?
C015 C01S C01U C01R -0.4(5) . . . . ?
C016 C00O C019 P03 -177.0(3) . . . . ?
C016 C00O C019 C017 0.4(5) . . . . ?
C016 C01N C01Q C017 -0.3(6) . . . . ?
C018 C00R C00T C00B -0.6(5) . . . . ?
C019 P03 C00D C00Q 10.6(3) . . . . ?
C019 P03 C00D C01A -168.0(3) . . . . ?
C019 P03 C015 C00S 58.5(3) . . . . ?
C019 P03 C015 C01S -122.7(3) . . . . ?
C019 C00O C016 C01N 0.9(6) . . . . ?
C019 C017 C01Q C01N 1.6(6) . . . . ?
C01A C00D C00Q C00P -0.7(6) . . . . ?
C01B C00Y C011 C00C 0.8(5) . . . . ?
C01C C00P C00Q C00D 0.2(6) . . . . ?
C01D C00N C00X P002 177.9(3) . . . . ?
C01D C00N C00X C00E 1.3(5) . . . . ?
C01D C01H C01L C00E 1.3(6) . . . . ?
C01F C00S C015 P03 -178.0(3) . . . . ?
C01F C00S C015 C01S 3.1(5) . . . . ?
C01F C01R C01U C01S 1.8(6) . . . . ?
C01G C00M C012 S004 -175.3(3) . . . . ?
C01G C00M C012 C014 1.3(5) . . . . ?
C01G C01I C01J C014 2.2(6) . . . . ?
C01K C01O C01P C013 2.9(6) . . . . ?
C01L C00E C00X P002 -177.7(3) . . . . ?
C01L C00E C00X C00N -1.0(5) . . . . ?
C01M N009 C00I C00G 160.8(3) . . . . ?
C01M N009 C00I C01B -21.7(5) . . . . ?
C01Q C017 C019 P03 176.0(3) . . . . ?
C01Q C017 C019 C00O -1.6(5) . . . . ?
C01X C01I C01J C014 -176.4(4) . . . . ?
